data_7126953
loop_
_publ_author_name
'Yang, Wei'
'Lin, Xiaobin'
'Zhang, Yongyan'
'Cao, Weidi'
'Liu, Xiaohua'
'Feng, Xiaoming'

_publ_section_title
;
 Nickel(II)-catalyzed asymmetric thio-Claisen rearrangement of \a-diazo
 pyrazoleamides with thioindoles.
;
_journal_issue 69
_journal_name_full 'Chemical communications (Cambridge, England)'
_journal_page_first 10002
_journal_page_last 10005
_journal_paper_doi 10.1039/d0cc04590j
_journal_volume 56
_journal_year 2020
_chemical_absolute_configuration ad
_chemical_formula_sum 'C26 H27 N3 O3 S'
_chemical_formula_weight 461.56
_space_group_crystal_system monoclinic
_space_group_IT_number 5
_space_group_name_Hall 'C 2y'
_space_group_name_H-M_alt 'C 1 2 1'
_atom_sites_solution_hydrogens geom
_audit_creation_method SHELXL-2016/6
_audit_update_record
;
2020-01-01 deposited with the CCDC.	2020-07-21 downloaded from the CCDC.
;
_cell_angle_alpha 90
_cell_angle_beta 90.65(5)
_cell_angle_gamma 90
_cell_formula_units_Z 8
_cell_length_a 67.83(10)
_cell_length_b 8.284(8)
_cell_length_c 8.771(13)
_cell_measurement_reflns_used 9941
_cell_measurement_temperature 298(2)
_cell_measurement_theta_max 24.64
_cell_measurement_theta_min 2.31
_cell_volume 4928(11)
_computing_cell_refinement 'Bruker SAINT'
_computing_data_collection 'Bruker APEX2'
_computing_data_reduction 'Bruker SAINT'
_computing_molecular_graphics 'Bruker SHELXTL'
_computing_publication_material 'Bruker SHELXTL'
_computing_structure_refinement 'SHELXL-2016/6 (Sheldrick, 2016)'
_computing_structure_solution 'SHELXT 2014/5 (Sheldrick, 2014)'
_diffrn_ambient_temperature 298(2)
_diffrn_measured_fraction_theta_full 0.980
_diffrn_measured_fraction_theta_max 0.980
_diffrn_measurement_device_type 'BRUKER D8 VENTURE PHOTON II'
_diffrn_radiation_type MoK\a
_diffrn_radiation_wavelength 0.71073
_diffrn_reflns_av_R_equivalents 0.0623
_diffrn_reflns_av_unetI/netI 0.0513
_diffrn_reflns_Laue_measured_fraction_full 0.980
_diffrn_reflns_Laue_measured_fraction_max 0.980
_diffrn_reflns_limit_h_max 78
_diffrn_reflns_limit_h_min -78
_diffrn_reflns_limit_k_max 9
_diffrn_reflns_limit_k_min -9
_diffrn_reflns_limit_l_max 10
_diffrn_reflns_limit_l_min -10
_diffrn_reflns_number 42014
_diffrn_reflns_point_group_measured_fraction_full 0.979
_diffrn_reflns_point_group_measured_fraction_max 0.979
_diffrn_reflns_theta_full 24.813
_diffrn_reflns_theta_max 24.813
_diffrn_reflns_theta_min 2.402
_exptl_absorpt_coefficient_mu 0.163
_exptl_absorpt_correction_T_max 0.7451
_exptl_absorpt_correction_T_min 0.6901
_exptl_absorpt_correction_type multi-scan
_exptl_absorpt_process_details
;
 SADABS 2016/2: Krause, L., Herbst-Irmer, R., Sheldrick G.M. & Stalke D.,
 J. Appl. Cryst. 48 (2015) 3-10
;
_exptl_crystal_colour colourless
_exptl_crystal_density_diffrn 1.244
_exptl_crystal_description BLOCK
_exptl_crystal_F_000 1952
_exptl_crystal_size_max 0.400
_exptl_crystal_size_mid 0.100
_exptl_crystal_size_min 0.050
_refine_diff_density_max 0.198
_refine_diff_density_min -0.304
_refine_diff_density_rms 0.056
_refine_ls_abs_structure_details
;
 Flack x determined using 2632 quotients [(I+)-(I-)]/[(I+)+(I-)]
 (Parsons, Flack and Wagner, Acta Cryst. B69 (2013) 249-259).
;
_refine_ls_abs_structure_Flack 0.01(3)
_refine_ls_extinction_method none
_refine_ls_goodness_of_fit_ref 1.038
_refine_ls_hydrogen_treatment constr
_refine_ls_matrix_type full
_refine_ls_number_parameters 605
_refine_ls_number_reflns 8328
_refine_ls_number_restraints 1
_refine_ls_restrained_S_all 1.038
_refine_ls_R_factor_all 0.0587
_refine_ls_R_factor_gt 0.0437
_refine_ls_shift/su_max 0.003
_refine_ls_shift/su_mean 0.000
_refine_ls_structure_factor_coef Fsqd
_refine_ls_weighting_details 'w=1/[\s^2^(Fo^2^)+(0.0557P)^2^+1.0532P] where P=(Fo^2^+2Fc^2^)/3'
_refine_ls_weighting_scheme calc
_refine_ls_wR_factor_gt 0.0983
_refine_ls_wR_factor_ref 0.1072
_reflns_Friedel_coverage 0.854
_reflns_Friedel_fraction_full 0.977
_reflns_Friedel_fraction_max 0.977
_reflns_number_gt 6965
_reflns_number_total 8328
_reflns_threshold_expression 'I > 2\s(I)'
_cod_data_source_file d0cc04590j2.cif
_cod_data_source_block mo_YW_20191114_3_0m_a
_cod_depositor_comments
;
Adding full bibliography for 7126952--7126954.cif.

2024-11-08
Z value and formula fixed to values more according to usual
chemical conventions.                 miguel
;
_cod_original_formula_sum 'C52 H54 N6 O6 S2'
_cod_original_formula_weight 923.13
_cod_original_formula_units_Z 4
_cod_original_cell_volume 4929(12)
_cod_original_sg_symbol_H-M 'C 2'
_cod_database_code 7126953
_shelx_shelxl_version_number 2016/6
_shelx_space_group_comment
;
The symmetry employed for this shelxl refinement is uniquely defined
by the following loop, which should always be used as a source of
symmetry information in preference to the above space-group names.
They are only intended as comments.
;
_shelx_estimated_absorpt_t_min 0.938
_shelx_estimated_absorpt_t_max 0.992

loop_
_space_group_symop_operation_xyz
'x, y, z'
'-x, y, -z'
'x+1/2, y+1/2, z'
'-x+1/2, y+1/2, -z'

loop_
_atom_site_label
_atom_site_type_symbol
_atom_site_fract_x
_atom_site_fract_y
_atom_site_fract_z
_atom_site_U_iso_or_equiv
_atom_site_adp_type
_atom_site_occupancy
_atom_site_site_symmetry_order
_atom_site_calc_flag
_atom_site_refinement_flags_posn
_atom_site_refinement_flags_adp
_atom_site_refinement_flags_occupancy
_atom_site_disorder_assembly
_atom_site_disorder_group
S001 S 0.59177(2) 0.64143(13) 0.44752(11) 0.0310(2) Uani 1 1 d . . . . .
N1 N 0.59710(5) 0.2793(4) 0.0402(4) 0.0314(8) Uani 1 1 d . . . . .
S002 S 0.65950(2) 0.63648(13) 0.52410(13) 0.0410(3) Uani 1 1 d . . . . .
O003 O 0.60062(4) 0.5324(4) 0.5555(3) 0.0428(8) Uani 1 1 d . . . . .
O004 O 0.57120(5) -0.0636(3) 0.1589(3) 0.0448(8) Uani 1 1 d . . . . .
O005 O 0.59273(5) 0.8121(3) 0.4764(4) 0.0440(8) Uani 1 1 d . . . . .
O007 O 0.68490(5) 0.3740(4) -0.1403(3) 0.0511(9) Uani 1 1 d . . . . .
N008 N 0.58746(5) 0.1309(4) 0.0289(3) 0.0301(7) Uani 1 1 d . . . . .
N009 N 0.66701(5) 0.2273(4) 0.0284(4) 0.0327(8) Uani 1 1 d . . . . .
N00A N 0.69655(6) 0.5445(4) 0.5963(4) 0.0411(9) Uani 1 1 d . . . . .
H00A H 0.692565 0.509912 0.683135 0.049 Uiso 1 1 calc R U . . .
O00B O 0.65060(5) 0.7417(4) 0.4137(5) 0.0633(11) Uani 1 1 d . . . . .
N00C N 0.55487(5) 0.6966(4) 0.3431(4) 0.0359(9) Uani 1 1 d . . . . .
H00C H 0.558236 0.791939 0.314628 0.043 Uiso 1 1 calc R U . . .
N00D N 0.65577(5) 0.2383(4) 0.1588(4) 0.0356(8) Uani 1 1 d . . . . .
O00E O 0.65732(5) 0.6699(4) 0.6824(4) 0.0692(12) Uani 1 1 d . . . . .
C00F C 0.60834(6) 0.2858(5) -0.0811(5) 0.0314(9) Uani 1 1 d . . . . .
C00G C 0.67888(6) 0.3607(5) -0.0118(5) 0.0338(10) Uani 1 1 d . . . . .
C00H C 0.69640(6) 0.6639(4) 0.3645(4) 0.0266(9) Uani 1 1 d . . . . .
C00I C 0.68339(6) 0.4731(5) 0.1134(5) 0.0332(10) Uani 1 1 d . . . . .
H00I H 0.684614 0.431471 0.211516 0.040 Uiso 1 1 calc R U . . .
C00J C 0.71590(6) 0.6015(4) 0.3966(5) 0.0305(9) Uani 1 1 d . . . . .
C00K C 0.60601(6) 0.1477(5) -0.1755(4) 0.0298(9) Uani 1 1 d . . . . .
C00L C 0.57610(6) 0.0786(5) 0.1503(5) 0.0308(9) Uani 1 1 d . . . . .
C00M C 0.53703(6) 0.4703(5) 0.3854(4) 0.0296(9) Uani 1 1 d . . . . .
C00N C 0.59277(6) 0.0488(5) -0.1034(5) 0.0314(9) Uani 1 1 d . . . . .
C00O C 0.56674(6) 0.5895(4) 0.4226(4) 0.0280(9) Uani 1 1 d . . . . .
C00P C 0.68579(6) 0.6303(5) 0.0943(4) 0.0329(9) Uani 1 1 d . . . . .
H00P H 0.685231 0.670132 -0.004759 0.039 Uiso 1 1 calc R U . . .
C00Q C 0.57079(6) 0.2031(5) 0.2616(5) 0.0328(10) Uani 1 1 d . . . . .
H00Q H 0.568332 0.307465 0.227362 0.039 Uiso 1 1 calc R U . . .
C00R C 0.55082(6) 0.2290(6) 0.6543(5) 0.0387(11) Uani 1 1 d . . . . .
C00S C 0.64896(6) 0.0041(5) 0.0315(5) 0.0322(10) Uani 1 1 d . . . . .
C00T C 0.56939(6) 0.1719(5) 0.4088(5) 0.0332(10) Uani 1 1 d . . . . .
H00T H 0.571759 0.066802 0.441334 0.040 Uiso 1 1 calc R U . . .
C00U C 0.68503(6) 0.6233(5) 0.4892(4) 0.0329(9) Uani 1 1 d . . . . .
C00V C 0.53666(6) 0.6257(5) 0.3168(5) 0.0349(9) Uani 1 1 d . . . . .
C00W C 0.68938(6) 0.7490(4) 0.2212(4) 0.0289(9) Uani 1 1 d . . . . .
H00W H 0.676606 0.797923 0.244532 0.035 Uiso 1 1 calc R U . . .
C00X C 0.71551(7) 0.5302(5) 0.5420(5) 0.0383(11) Uani 1 1 d . . . . .
C00Y C 0.64476(6) 0.1050(5) 0.1586(5) 0.0337(10) Uani 1 1 d . . . . .
C00Z C 0.56419(6) 0.2962(5) 0.5273(4) 0.0294(9) Uani 1 1 d . . . . .
H00Z H 0.576636 0.326180 0.577634 0.035 Uiso 1 1 calc R U . . .
C010 C 0.73394(6) 0.5965(5) 0.3167(5) 0.0374(10) Uani 1 1 d . . . . .
H010 H 0.734747 0.640548 0.219471 0.045 Uiso 1 1 calc R U . . .
C011 C 0.58410(7) -0.1099(5) -0.1473(5) 0.0409(11) Uani 1 1 d . . . . .
H01A H 0.569998 -0.104301 -0.140914 0.061 Uiso 1 1 calc R U . . .
H01B H 0.588963 -0.191961 -0.079389 0.061 Uiso 1 1 calc R U . . .
H01C H 0.587752 -0.135661 -0.249875 0.061 Uiso 1 1 calc R U . . .
C012 C 0.55634(6) 0.4493(5) 0.4535(4) 0.0275(9) Uani 1 1 d . . . . .
C013 C 0.70345(6) 0.8888(5) 0.1795(5) 0.0325(10) Uani 1 1 d . . . . .
C014 C 0.52001(7) 0.3715(6) 0.3690(5) 0.0418(11) Uani 1 1 d . . . . .
H014 H 0.519701 0.269092 0.412367 0.050 Uiso 1 1 calc R U . . .
C015 C 0.70386(6) 1.0313(5) 0.2668(5) 0.0394(11) Uani 1 1 d . . . . .
C016 C 0.62178(7) 0.4292(5) -0.1078(5) 0.0395(11) Uani 1 1 d . . . . .
H01D H 0.634561 0.391517 -0.137357 0.059 Uiso 1 1 calc R U . . .
H01E H 0.622977 0.491015 -0.015543 0.059 Uiso 1 1 calc R U . . .
H01F H 0.616306 0.495748 -0.187197 0.059 Uiso 1 1 calc R U . . .
C017 C 0.50393(7) 0.4293(7) 0.2880(6) 0.0554(14) Uani 1 1 d . . . . .
H017 H 0.492750 0.365063 0.277477 0.066 Uiso 1 1 calc R U . . .
C018 C 0.54943(7) 0.3136(7) 0.7936(5) 0.0473(13) Uani 1 1 d . . . . .
C019 C 0.66292(7) 0.0859(5) -0.0507(5) 0.0350(10) Uani 1 1 d . . . . .
C01A C 0.63967(7) -0.1566(5) -0.0009(5) 0.0403(11) Uani 1 1 d . . . . .
H01G H 0.643834 -0.194565 -0.098804 0.060 Uiso 1 1 calc R U . . .
H01H H 0.625579 -0.145665 -0.001007 0.060 Uiso 1 1 calc R U . . .
H01I H 0.643640 -0.232369 0.076299 0.060 Uiso 1 1 calc R U . . .
C01B C 0.71615(7) 0.8772(6) 0.0555(5) 0.0464(12) Uani 1 1 d . . . . .
H01J H 0.716087 0.783527 -0.002916 0.056 Uiso 1 1 calc R U . . .
C01C C 0.61631(7) 0.1151(6) -0.3216(5) 0.0430(11) Uani 1 1 d . . . . .
H01K H 0.611384 0.016677 -0.365359 0.065 Uiso 1 1 calc R U . . .
H01L H 0.630213 0.105063 -0.302257 0.065 Uiso 1 1 calc R U . . .
H01M H 0.613962 0.202708 -0.391139 0.065 Uiso 1 1 calc R U . . .
C01D C 0.67366(7) 0.0399(6) -0.1926(5) 0.0451(12) Uani 1 1 d . . . . .
H01N H 0.670003 -0.067734 -0.222022 0.068 Uiso 1 1 calc R U . . .
H01O H 0.687611 0.044291 -0.173472 0.068 Uiso 1 1 calc R U . . .
H01P H 0.670242 0.113602 -0.273077 0.068 Uiso 1 1 calc R U . . .
C01E C 0.63023(7) 0.0741(5) 0.2817(5) 0.0429(11) Uani 1 1 d . . . . .
H01Q H 0.619414 0.012050 0.241439 0.064 Uiso 1 1 calc R U . . .
H01R H 0.625404 0.175158 0.319862 0.064 Uiso 1 1 calc R U . . .
H01S H 0.636516 0.015383 0.363133 0.064 Uiso 1 1 calc R U . . .
C01F C 0.75026(7) 0.5262(6) 0.3838(6) 0.0513(13) Uani 1 1 d . . . . .
H01T H 0.762081 0.523805 0.331180 0.062 Uiso 1 1 calc R U . . .
C01G C 0.52021(7) 0.6832(6) 0.2353(6) 0.0507(13) Uani 1 1 d . . . . .
H01U H 0.520131 0.785681 0.192035 0.061 Uiso 1 1 calc R U . . .
C01H C 0.60262(6) 0.6069(6) 0.2697(5) 0.0421(11) Uani 1 1 d . . . . .
H01V H 0.600956 0.495608 0.241849 0.063 Uiso 1 1 calc R U . . .
H01W H 0.616423 0.631907 0.275874 0.063 Uiso 1 1 calc R U . . .
H01X H 0.596410 0.674267 0.194158 0.063 Uiso 1 1 calc R U . . .
C01I C 0.73215(8) 0.4580(6) 0.6090(6) 0.0533(13) Uani 1 1 d . . . . .
H01Y H 0.731524 0.411026 0.705054 0.064 Uiso 1 1 calc R U . . .
C01J C 0.69134(8) 1.0526(6) 0.4061(6) 0.0541(13) Uani 1 1 d . . . . .
H01Z H 0.692106 1.162618 0.440021 0.081 Uiso 1 1 calc R U . . .
H011 H 0.696032 0.982404 0.485670 0.081 Uiso 1 1 calc R U . . .
H012 H 0.677892 1.026327 0.381368 0.081 Uiso 1 1 calc R U . . .
C01K C 0.74941(8) 0.4586(6) 0.5290(6) 0.0561(14) Uani 1 1 d . . . . .
H013 H 0.760693 0.413259 0.572276 0.067 Uiso 1 1 calc R U . . .
C01L C 0.55937(8) 0.4735(7) 0.8200(6) 0.0612(15) Uani 1 1 d . . . . .
H015 H 0.573052 0.465093 0.794490 0.092 Uiso 1 1 calc R U . . .
H016 H 0.558201 0.503288 0.925292 0.092 Uiso 1 1 calc R U . . .
H018 H 0.553189 0.554202 0.757130 0.092 Uiso 1 1 calc R U . . .
C01M C 0.50416(7) 0.5819(7) 0.2217(6) 0.0606(15) Uani 1 1 d . . . . .
H019 H 0.493160 0.616588 0.166586 0.073 Uiso 1 1 calc R U . . .
C01N C 0.53817(8) 0.2464(9) 0.9083(6) 0.0715(19) Uani 1 1 d . . . . .
H020 H 0.537249 0.300068 1.001073 0.086 Uiso 1 1 calc R U . . .
C01O C 0.54069(7) 0.0849(6) 0.6347(6) 0.0553(14) Uani 1 1 d . . . . .
H021 H 0.541481 0.030053 0.542416 0.066 Uiso 1 1 calc R U . . .
C01P C 0.71685(7) 1.1545(6) 0.2248(7) 0.0576(14) Uani 1 1 d . . . . .
H022 H 0.717239 1.248576 0.282597 0.069 Uiso 1 1 calc R U . . .
C01Q C 0.72891(8) 1.1416(7) 0.1027(7) 0.0682(16) Uani 1 1 d . . . . .
H023 H 0.737162 1.226836 0.077129 0.082 Uiso 1 1 calc R U . . .
C01R C 0.52838(9) 0.1037(11) 0.8889(8) 0.088(3) Uani 1 1 d . . . . .
H024 H 0.521047 0.061995 0.968734 0.106 Uiso 1 1 calc R U . . .
C01S C 0.72891(8) 1.0025(7) 0.0170(6) 0.0607(15) Uani 1 1 d . . . . .
H025 H 0.737309 0.992076 -0.065445 0.073 Uiso 1 1 calc R U . . .
C01T C 0.65049(7) 0.4393(6) 0.4924(6) 0.0470(12) Uani 1 1 d . . . . .
H026 H 0.652131 0.411134 0.387119 0.071 Uiso 1 1 calc R U . . .
H027 H 0.636761 0.435067 0.517315 0.071 Uiso 1 1 calc R U . . .
H028 H 0.657691 0.364583 0.555426 0.071 Uiso 1 1 calc R U . . .
C01U C 0.52918(9) 0.0206(8) 0.7536(9) 0.079(2) Uani 1 1 d . . . . .
H029 H 0.522317 -0.075653 0.740456 0.094 Uiso 1 1 calc R U . . .

loop_
_atom_site_aniso_label
_atom_site_aniso_U_11
_atom_site_aniso_U_22
_atom_site_aniso_U_33
_atom_site_aniso_U_23
_atom_site_aniso_U_13
_atom_site_aniso_U_12
S001 0.0321(5) 0.0310(5) 0.0299(5) -0.0028(5) 0.0020(4) -0.0047(5)
N1 0.043(2) 0.0216(17) 0.030(2) -0.0029(14) 0.0044(16) -0.0068(15)
S002 0.0439(6) 0.0318(5) 0.0478(7) -0.0038(6) 0.0194(5) -0.0044(5)
O003 0.0350(17) 0.0503(18) 0.0429(19) 0.0128(15) -0.0048(14) -0.0042(14)
O004 0.069(2) 0.0290(16) 0.0371(18) 0.0014(13) 0.0117(16) -0.0125(15)
O005 0.052(2) 0.0318(16) 0.048(2) -0.0115(14) 0.0042(16) -0.0082(14)
O007 0.080(3) 0.0456(19) 0.0279(18) 0.0015(15) 0.0131(17) -0.0202(17)
N008 0.0400(19) 0.0253(16) 0.0251(17) 0.0011(16) 0.0038(14) -0.0064(16)
N009 0.047(2) 0.0301(18) 0.0210(19) 0.0003(15) 0.0041(16) -0.0072(17)
N00A 0.050(2) 0.044(2) 0.029(2) 0.0114(17) 0.0026(17) -0.0082(18)
O00B 0.042(2) 0.054(2) 0.094(3) 0.027(2) 0.0198(19) 0.0088(17)
N00C 0.036(2) 0.0267(18) 0.045(2) 0.0092(15) 0.0014(17) -0.0016(15)
N00D 0.047(2) 0.036(2) 0.0238(19) -0.0009(15) 0.0058(16) -0.0058(17)
O00E 0.079(3) 0.071(3) 0.059(2) -0.0288(19) 0.037(2) -0.022(2)
C00F 0.039(2) 0.029(2) 0.026(2) 0.0039(17) 0.0023(19) -0.0007(18)
C00G 0.041(3) 0.033(2) 0.027(2) 0.0054(19) 0.0003(19) -0.0071(19)
C00H 0.033(2) 0.0178(19) 0.029(2) -0.0007(16) 0.0021(16) -0.0059(16)
C00I 0.042(3) 0.034(2) 0.023(2) 0.0041(18) 0.0040(19) -0.0024(19)
C00J 0.034(2) 0.024(2) 0.033(2) 0.0008(17) -0.0001(18) -0.0037(17)
C00K 0.035(2) 0.031(2) 0.024(2) 0.0008(19) 0.0014(16) -0.002(2)
C00L 0.034(2) 0.029(2) 0.029(2) 0.0045(17) -0.0001(18) -0.0030(17)
C00M 0.028(2) 0.034(2) 0.027(2) 0.0016(18) 0.0061(18) -0.0014(18)
C00N 0.037(2) 0.032(2) 0.026(2) -0.0014(18) -0.0003(18) 0.0017(18)
C00O 0.033(2) 0.028(2) 0.023(2) 0.0047(16) 0.0016(17) -0.0002(17)
C00P 0.038(2) 0.034(2) 0.026(2) 0.003(2) 0.0028(17) -0.005(2)
C00Q 0.041(2) 0.024(2) 0.033(3) 0.0022(17) 0.0056(19) -0.0031(18)
C00R 0.033(2) 0.048(3) 0.035(3) 0.019(2) 0.0042(19) 0.008(2)
C00S 0.037(2) 0.030(2) 0.030(2) 0.0007(18) -0.0005(19) -0.0036(18)
C00T 0.039(2) 0.026(2) 0.035(2) 0.0078(17) 0.0080(19) 0.0001(17)
C00U 0.042(2) 0.028(2) 0.029(2) -0.0007(19) 0.0051(18) -0.004(2)
C00V 0.033(2) 0.036(2) 0.035(2) 0.008(2) 0.0019(18) 0.002(2)
C00W 0.032(2) 0.024(2) 0.031(2) 0.0034(17) 0.0003(18) -0.0025(17)
C00X 0.047(3) 0.033(2) 0.035(3) 0.006(2) -0.006(2) -0.012(2)
C00Y 0.040(2) 0.033(2) 0.029(2) 0.0040(18) 0.0035(18) -0.0034(19)
C00Z 0.035(2) 0.028(2) 0.026(2) 0.0074(17) 0.0032(17) 0.0013(17)
C010 0.033(2) 0.037(2) 0.042(3) 0.0057(19) 0.0012(19) -0.0005(19)
C011 0.053(3) 0.038(2) 0.032(3) -0.010(2) 0.005(2) -0.010(2)
C012 0.031(2) 0.031(2) 0.021(2) 0.0003(17) 0.0061(17) 0.0010(17)
C013 0.031(2) 0.030(2) 0.037(2) 0.0129(19) -0.0015(18) -0.0043(18)
C014 0.039(3) 0.045(3) 0.042(3) 0.005(2) 0.006(2) -0.007(2)
C015 0.037(3) 0.027(2) 0.054(3) 0.006(2) -0.007(2) -0.0025(19)
C016 0.053(3) 0.034(2) 0.031(3) 0.0011(19) 0.004(2) -0.012(2)
C017 0.036(3) 0.070(4) 0.061(4) 0.008(3) -0.007(2) -0.009(3)
C018 0.039(3) 0.076(3) 0.028(3) 0.016(2) 0.009(2) 0.019(3)
C019 0.043(3) 0.036(2) 0.026(2) -0.0026(18) -0.0028(19) -0.0026(19)
C01A 0.045(3) 0.034(2) 0.042(3) -0.004(2) 0.002(2) -0.009(2)
C01B 0.051(3) 0.047(3) 0.041(3) 0.016(2) 0.005(2) -0.005(2)
C01C 0.049(3) 0.048(3) 0.032(2) -0.007(2) 0.010(2) -0.009(2)
C01D 0.059(3) 0.044(3) 0.032(3) -0.010(2) 0.008(2) -0.009(2)
C01E 0.049(3) 0.040(2) 0.040(3) 0.001(2) 0.008(2) -0.005(2)
C01F 0.035(3) 0.050(3) 0.068(4) 0.005(3) 0.001(2) -0.003(2)
C01G 0.042(3) 0.053(3) 0.057(3) 0.018(2) -0.004(2) 0.004(2)
C01H 0.042(3) 0.046(3) 0.039(3) -0.010(2) 0.013(2) -0.010(2)
C01I 0.059(3) 0.051(3) 0.049(3) 0.017(2) -0.020(3) -0.009(3)
C01J 0.057(3) 0.039(3) 0.066(4) -0.012(2) -0.003(3) 0.000(2)
C01K 0.045(3) 0.051(3) 0.072(4) 0.015(3) -0.021(3) -0.002(2)
C01L 0.060(4) 0.086(4) 0.038(3) -0.011(3) 0.002(3) 0.010(3)
C01M 0.037(3) 0.082(4) 0.063(4) 0.021(3) -0.010(2) 0.005(3)
C01N 0.049(3) 0.123(6) 0.043(3) 0.036(4) 0.014(3) 0.027(4)
C01O 0.053(3) 0.049(3) 0.065(4) 0.027(2) 0.015(3) -0.006(2)
C01P 0.054(3) 0.034(3) 0.084(4) 0.009(3) -0.016(3) -0.013(3)
C01Q 0.059(3) 0.052(3) 0.094(5) 0.034(4) -0.001(3) -0.023(3)
C01R 0.060(4) 0.135(7) 0.070(5) 0.065(5) 0.030(3) 0.024(4)
C01S 0.055(3) 0.063(4) 0.064(4) 0.024(3) 0.019(3) -0.011(3)
C01T 0.045(3) 0.043(3) 0.054(3) -0.010(2) 0.019(2) -0.012(2)
C01U 0.058(4) 0.071(4) 0.107(6) 0.050(4) 0.022(4) -0.002(3)

loop_
_atom_type_symbol
_atom_type_description
_atom_type_scat_dispersion_real
_atom_type_scat_dispersion_imag
_atom_type_scat_source
C C 0.0033 0.0016 'International Tables Vol C Tables 4.2.6.8 and 6.1.1.4'
H H 0.0000 0.0000 'International Tables Vol C Tables 4.2.6.8 and 6.1.1.4'
N N 0.0061 0.0033 'International Tables Vol C Tables 4.2.6.8 and 6.1.1.4'
O O 0.0106 0.0060 'International Tables Vol C Tables 4.2.6.8 and 6.1.1.4'
S S 0.1246 0.1234 'International Tables Vol C Tables 4.2.6.8 and 6.1.1.4'

loop_
_geom_angle_atom_site_label_1
_geom_angle_atom_site_label_2
_geom_angle_atom_site_label_3
_geom_angle
_geom_angle_site_symmetry_1
_geom_angle_site_symmetry_3
_geom_angle_publ_flag
O003 S001 O005 119.0(2) . . ?
O003 S001 C01H 107.9(2) . . ?
O005 S001 C01H 107.3(2) . . ?
O003 S001 C00O 108.87(19) . . ?
O005 S001 C00O 107.68(19) . . ?
C01H S001 C00O 105.2(2) . . ?
C00F N1 N008 104.7(3) . . ?
O00E S002 O00B 119.5(3) . . ?
O00E S002 C01T 107.1(2) . . ?
O00B S002 C01T 108.3(3) . . ?
O00E S002 C00U 107.1(2) . . ?
O00B S002 C00U 109.1(2) . . ?
C01T S002 C00U 104.7(2) . . ?
C00L N008 C00N 129.4(4) . . ?
C00L N008 N1 118.9(3) . . ?
C00N N008 N1 111.3(3) . . ?
N00D N009 C019 111.1(3) . . ?
N00D N009 C00G 118.4(3) . . ?
C019 N009 C00G 130.2(3) . . ?
C00U N00A C00X 109.1(3) . . ?
C00U N00A H00A 125.4 . . ?
C00X N00A H00A 125.4 . . ?
C00O N00C C00V 109.0(3) . . ?
C00O N00C H00C 125.5 . . ?
C00V N00C H00C 125.5 . . ?
C00Y N00D N009 104.9(3) . . ?
N1 C00F C00K 112.1(3) . . ?
N1 C00F C016 120.7(4) . . ?
C00K C00F C016 127.2(4) . . ?
O007 C00G N009 120.2(4) . . ?
O007 C00G C00I 124.7(4) . . ?
N009 C00G C00I 115.0(3) . . ?
C00U C00H C00J 106.0(4) . . ?
C00U C00H C00W 126.6(4) . . ?
C00J C00H C00W 127.4(3) . . ?
C00P C00I C00G 123.6(4) . . ?
C00P C00I H00I 118.2 . . ?
C00G C00I H00I 118.2 . . ?
C00X C00J C010 117.5(4) . . ?
C00X C00J C00H 107.5(4) . . ?
C010 C00J C00H 135.1(4) . . ?
C00N C00K C00F 106.3(3) . . ?
C00N C00K C01C 127.0(4) . . ?
C00F C00K C01C 126.7(4) . . ?
O004 C00L N008 120.0(4) . . ?
O004 C00L C00Q 124.4(4) . . ?
N008 C00L C00Q 115.6(3) . . ?
C00V C00M C014 117.9(4) . . ?
C00V C00M C012 107.2(3) . . ?
C014 C00M C012 134.8(4) . . ?
C00K C00N N008 105.5(4) . . ?
C00K C00N C011 131.7(4) . . ?
N008 C00N C011 122.7(4) . . ?
N00C C00O C012 110.0(4) . . ?
N00C C00O S001 117.5(3) . . ?
C012 C00O S001 132.2(3) . . ?
C00I C00P C00W 124.7(4) . . ?
C00I C00P H00P 117.6 . . ?
C00W C00P H00P 117.6 . . ?
C00T C00Q C00L 122.3(4) . . ?
C00T C00Q H00Q 118.9 . . ?
C00L C00Q H00Q 118.9 . . ?
C01O C00R C018 119.8(4) . . ?
C01O C00R C00Z 120.9(4) . . ?
C018 C00R C00Z 119.3(4) . . ?
C019 C00S C00Y 105.5(4) . . ?
C019 C00S C01A 129.0(4) . . ?
C00Y C00S C01A 125.6(4) . . ?
C00Q C00T C00Z 124.1(4) . . ?
C00Q C00T H00T 117.9 . . ?
C00Z C00T H00T 117.9 . . ?
N00A C00U C00H 109.7(4) . . ?
N00A C00U S002 117.4(3) . . ?
C00H C00U S002 132.6(3) . . ?
N00C C00V C01G 130.1(4) . . ?
N00C C00V C00M 107.6(3) . . ?
C01G C00V C00M 122.3(4) . . ?
C00P C00W C00H 110.9(3) . . ?
C00P C00W C013 114.2(3) . . ?
C00H C00W C013 110.8(3) . . ?
C00P C00W H00W 106.8 . . ?
C00H C00W H00W 106.8 . . ?
C013 C00W H00W 106.8 . . ?
N00A C00X C01I 129.9(4) . . ?
N00A C00X C00J 107.7(4) . . ?
C01I C00X C00J 122.4(4) . . ?
N00D C00Y C00S 111.7(3) . . ?
N00D C00Y C01E 121.0(4) . . ?
C00S C00Y C01E 127.3(4) . . ?
C00T C00Z C012 111.1(3) . . ?
C00T C00Z C00R 113.2(3) . . ?
C012 C00Z C00R 113.7(3) . . ?
C00T C00Z H00Z 106.0 . . ?
C012 C00Z H00Z 106.0 . . ?
C00R C00Z H00Z 106.0 . . ?
C01F C010 C00J 119.7(4) . . ?
C01F C010 H010 120.1 . . ?
C00J C010 H010 120.1 . . ?
C00N C011 H01A 109.5 . . ?
C00N C011 H01B 109.5 . . ?
H01A C011 H01B 109.5 . . ?
C00N C011 H01C 109.5 . . ?
H01A C011 H01C 109.5 . . ?
H01B C011 H01C 109.5 . . ?
C00O C012 C00M 106.2(3) . . ?
C00O C012 C00Z 127.3(4) . . ?
C00M C012 C00Z 126.1(4) . . ?
C01B C013 C015 118.2(4) . . ?
C01B C013 C00W 121.3(4) . . ?
C015 C013 C00W 120.5(4) . . ?
C017 C014 C00M 119.2(4) . . ?
C017 C014 H014 120.4 . . ?
C00M C014 H014 120.4 . . ?
C01P C015 C013 118.5(4) . . ?
C01P C015 C01J 119.4(4) . . ?
C013 C015 C01J 122.1(4) . . ?
C00F C016 H01D 109.5 . . ?
C00F C016 H01E 109.5 . . ?
H01D C016 H01E 109.5 . . ?
C00F C016 H01F 109.5 . . ?
H01D C016 H01F 109.5 . . ?
H01E C016 H01F 109.5 . . ?
C014 C017 C01M 121.2(5) . . ?
C014 C017 H017 119.4 . . ?
C01M C017 H017 119.4 . . ?
C01N C018 C00R 118.1(6) . . ?
C01N C018 C01L 119.4(5) . . ?
C00R C018 C01L 122.4(4) . . ?
C00S C019 N009 106.8(4) . . ?
C00S C019 C01D 130.9(4) . . ?
N009 C019 C01D 122.3(4) . . ?
C00S C01A H01G 109.5 . . ?
C00S C01A H01H 109.5 . . ?
H01G C01A H01H 109.5 . . ?
C00S C01A H01I 109.5 . . ?
H01G C01A H01I 109.5 . . ?
H01H C01A H01I 109.5 . . ?
C01S C01B C013 121.8(5) . . ?
C01S C01B H01J 119.1 . . ?
C013 C01B H01J 119.1 . . ?
C00K C01C H01K 109.5 . . ?
C00K C01C H01L 109.5 . . ?
H01K C01C H01L 109.5 . . ?
C00K C01C H01M 109.5 . . ?
H01K C01C H01M 109.5 . . ?
H01L C01C H01M 109.5 . . ?
C019 C01D H01N 109.5 . . ?
C019 C01D H01O 109.5 . . ?
H01N C01D H01O 109.5 . . ?
C019 C01D H01P 109.5 . . ?
H01N C01D H01P 109.5 . . ?
H01O C01D H01P 109.5 . . ?
C00Y C01E H01Q 109.5 . . ?
C00Y C01E H01R 109.5 . . ?
H01Q C01E H01R 109.5 . . ?
C00Y C01E H01S 109.5 . . ?
H01Q C01E H01S 109.5 . . ?
H01R C01E H01S 109.5 . . ?
C010 C01F C01K 121.3(5) . . ?
C010 C01F H01T 119.4 . . ?
C01K C01F H01T 119.4 . . ?
C01M C01G C00V 117.4(5) . . ?
C01M C01G H01U 121.3 . . ?
C00V C01G H01U 121.3 . . ?
S001 C01H H01V 109.5 . . ?
S001 C01H H01W 109.5 . . ?
H01V C01H H01W 109.5 . . ?
S001 C01H H01X 109.5 . . ?
H01V C01H H01X 109.5 . . ?
H01W C01H H01X 109.5 . . ?
C01K C01I C00X 118.2(5) . . ?
C01K C01I H01Y 120.9 . . ?
C00X C01I H01Y 120.9 . . ?
C015 C01J H01Z 109.5 . . ?
C015 C01J H011 109.5 . . ?
H01Z C01J H011 109.5 . . ?
C015 C01J H012 109.5 . . ?
H01Z C01J H012 109.5 . . ?
H011 C01J H012 109.5 . . ?
C01I C01K C01F 120.9(5) . . ?
C01I C01K H013 119.5 . . ?
C01F C01K H013 119.5 . . ?
C018 C01L H015 109.5 . . ?
C018 C01L H016 109.5 . . ?
H015 C01L H016 109.5 . . ?
C018 C01L H018 109.5 . . ?
H015 C01L H018 109.5 . . ?
H016 C01L H018 109.5 . . ?
C01G C01M C017 122.0(5) . . ?
C01G C01M H019 119.0 . . ?
C017 C01M H019 119.0 . . ?
C01R C01N C018 121.9(6) . . ?
C01R C01N H020 119.1 . . ?
C018 C01N H020 119.1 . . ?
C00R C01O C01U 120.6(6) . . ?
C00R C01O H021 119.7 . . ?
C01U C01O H021 119.7 . . ?
C01Q C01P C015 122.4(5) . . ?
C01Q C01P H022 118.8 . . ?
C015 C01P H022 118.8 . . ?
C01P C01Q C01S 120.0(5) . . ?
C01P C01Q H023 120.0 . . ?
C01S C01Q H023 120.0 . . ?
C01N C01R C01U 121.2(5) . . ?
C01N C01R H024 119.4 . . ?
C01U C01R H024 119.4 . . ?
C01Q C01S C01B 119.2(5) . . ?
C01Q C01S H025 120.4 . . ?
C01B C01S H025 120.4 . . ?
S002 C01T H026 109.5 . . ?
S002 C01T H027 109.5 . . ?
H026 C01T H027 109.5 . . ?
S002 C01T H028 109.5 . . ?
H026 C01T H028 109.5 . . ?
H027 C01T H028 109.5 . . ?
C01R C01U C01O 118.4(6) . . ?
C01R C01U H029 120.8 . . ?
C01O C01U H029 120.8 . . ?

loop_
_geom_bond_atom_site_label_1
_geom_bond_atom_site_label_2
_geom_bond_distance
_geom_bond_site_symmetry_2
_geom_bond_publ_flag
S001 O003 1.435(3) . ?
S001 O005 1.438(3) . ?
S001 C01H 1.756(5) . ?
S001 C00O 1.762(5) . ?
N1 C00F 1.317(5) . ?
N1 N008 1.395(5) . ?
S002 O00E 1.425(4) . ?
S002 O00B 1.431(4) . ?
S002 C01T 1.765(5) . ?
S002 C00U 1.765(5) . ?
O004 C00L 1.226(5) . ?
O007 C00G 1.208(5) . ?
N008 C00L 1.391(5) . ?
N008 C00N 1.396(5) . ?
N009 N00D 1.385(5) . ?
N009 C019 1.388(5) . ?
N009 C00G 1.414(5) . ?
N00A C00U 1.379(5) . ?
N00A C00X 1.382(6) . ?
N00A H00A 0.8600 . ?
N00C C00O 1.382(5) . ?
N00C C00V 1.384(6) . ?
N00C H00C 0.8600 . ?
N00D C00Y 1.334(5) . ?
C00F C00K 1.420(6) . ?
C00F C016 1.517(6) . ?
C00G C00I 1.469(6) . ?
C00H C00U 1.387(5) . ?
C00H C00J 1.445(6) . ?
C00H C00W 1.513(6) . ?
C00I C00P 1.323(6) . ?
C00I H00I 0.9300 . ?
C00J C00X 1.406(6) . ?
C00J C010 1.417(6) . ?
C00K C00N 1.375(6) . ?
C00K C01C 1.491(5) . ?
C00L C00Q 1.468(6) . ?
C00M C00V 1.421(6) . ?
C00M C014 1.422(6) . ?
C00M C012 1.444(6) . ?
C00N C011 1.489(6) . ?
C00O C012 1.387(5) . ?
C00P C00W 1.503(6) . ?
C00P H00P 0.9300 . ?
C00Q C00T 1.321(6) . ?
C00Q H00Q 0.9300 . ?
C00R C01O 1.387(7) . ?
C00R C018 1.413(7) . ?
C00R C00Z 1.548(6) . ?
C00S C019 1.375(6) . ?
C00S C00Y 1.425(6) . ?
C00S C01A 1.498(6) . ?
C00T C00Z 1.508(6) . ?
C00T H00T 0.9300 . ?
C00V C01G 1.402(6) . ?
C00W C013 1.547(5) . ?
C00W H00W 0.9800 . ?
C00X C01I 1.401(7) . ?
C00Y C01E 1.493(6) . ?
C00Z C012 1.518(5) . ?
C00Z H00Z 0.9800 . ?
C010 C01F 1.377(6) . ?
C010 H010 0.9300 . ?
C011 H01A 0.9600 . ?
C011 H01B 0.9600 . ?
C011 H01C 0.9600 . ?
C013 C01B 1.399(6) . ?
C013 C015 1.407(6) . ?
C014 C017 1.380(7) . ?
C014 H014 0.9300 . ?
C015 C01P 1.400(7) . ?
C015 C01J 1.506(7) . ?
C016 H01D 0.9600 . ?
C016 H01E 0.9600 . ?
C016 H01F 0.9600 . ?
C017 C01M 1.392(7) . ?
C017 H017 0.9300 . ?
C018 C01N 1.387(7) . ?
C018 C01L 1.503(8) . ?
C019 C01D 1.498(6) . ?
C01A H01G 0.9600 . ?
C01A H01H 0.9600 . ?
C01A H01I 0.9600 . ?
C01B C01S 1.395(7) . ?
C01B H01J 0.9300 . ?
C01C H01K 0.9600 . ?
C01C H01L 0.9600 . ?
C01C H01M 0.9600 . ?
C01D H01N 0.9600 . ?
C01D H01O 0.9600 . ?
C01D H01P 0.9600 . ?
C01E H01Q 0.9600 . ?
C01E H01R 0.9600 . ?
C01E H01S 0.9600 . ?
C01F C01K 1.393(7) . ?
C01F H01T 0.9300 . ?
C01G C01M 1.379(7) . ?
C01G H01U 0.9300 . ?
C01H H01V 0.9600 . ?
C01H H01W 0.9600 . ?
C01H H01X 0.9600 . ?
C01I C01K 1.371(8) . ?
C01I H01Y 0.9300 . ?
C01J H01Z 0.9600 . ?
C01J H011 0.9600 . ?
C01J H012 0.9600 . ?
C01K H013 0.9300 . ?
C01L H015 0.9600 . ?
C01L H016 0.9600 . ?
C01L H018 0.9600 . ?
C01M H019 0.9300 . ?
C01N C01R 1.365(10) . ?
C01N H020 0.9300 . ?
C01O C01U 1.414(7) . ?
C01O H021 0.9300 . ?
C01P C01Q 1.359(8) . ?
C01P H022 0.9300 . ?
C01Q C01S 1.376(8) . ?
C01Q H023 0.9300 . ?
C01R C01U 1.374(10) . ?
C01R H024 0.9300 . ?
C01S H025 0.9300 . ?
C01T H026 0.9600 . ?
C01T H027 0.9600 . ?
C01T H028 0.9600 . ?
C01U H029 0.9300 . ?

loop_
_geom_hbond_atom_site_label_D
_geom_hbond_atom_site_label_H
_geom_hbond_atom_site_label_A
_geom_hbond_distance_DH
_geom_hbond_distance_HA
_geom_hbond_distance_DA
_geom_hbond_angle_DHA
_geom_hbond_site_symmetry_A
N00A H00A O007 0.86 1.99 2.828(5) 165.0 1_556
N00C H00C O004 0.86 2.02 2.797(5) 149.1 1_565
C011 H01C O005 0.96 2.47 3.420(7) 172.3 1_544
C016 H01F O003 0.96 2.50 3.379(7) 151.8 1_554
C01D H01N O00E 0.96 2.48 3.435(6) 172.9 1_544
C01E H01S O00B 0.96 2.50 3.286(6) 139.3 1_545
C01H H01V N1 0.96 2.53 3.397(6) 150.4 .
C01T H026 N00D 0.96 2.48 3.389(7) 158.8 .
C01T H027 O003 0.96 2.61 3.520(7) 159.2 .

loop_
_geom_torsion_atom_site_label_1
_geom_torsion_atom_site_label_2
_geom_torsion_atom_site_label_3
_geom_torsion_atom_site_label_4
_geom_torsion
_geom_torsion_site_symmetry_1
_geom_torsion_site_symmetry_2
_geom_torsion_site_symmetry_3
_geom_torsion_site_symmetry_4
_geom_torsion_publ_flag
C00F N1 N008 C00L 172.5(4) . . . . ?
C00F N1 N008 C00N -1.2(4) . . . . ?
C019 N009 N00D C00Y -0.5(4) . . . . ?
C00G N009 N00D C00Y 173.5(4) . . . . ?
N008 N1 C00F C00K 1.8(4) . . . . ?
N008 N1 C00F C016 -178.3(4) . . . . ?
N00D N009 C00G O007 -161.4(4) . . . . ?
C019 N009 C00G O007 11.3(7) . . . . ?
N00D N009 C00G C00I 20.3(5) . . . . ?
C019 N009 C00G C00I -167.0(4) . . . . ?
O007 C00G C00I C00P 34.0(7) . . . . ?
N009 C00G C00I C00P -147.7(4) . . . . ?
C00U C00H C00J C00X -1.8(4) . . . . ?
C00W C00H C00J C00X -179.0(4) . . . . ?
C00U C00H C00J C010 177.5(4) . . . . ?
C00W C00H C00J C010 0.3(7) . . . . ?
N1 C00F C00K C00N -1.7(5) . . . . ?
C016 C00F C00K C00N 178.3(4) . . . . ?
N1 C00F C00K C01C 179.8(4) . . . . ?
C016 C00F C00K C01C -0.2(7) . . . . ?
C00N N008 C00L O004 8.8(7) . . . . ?
N1 N008 C00L O004 -163.5(4) . . . . ?
C00N N008 C00L C00Q -171.2(4) . . . . ?
N1 N008 C00L C00Q 16.4(5) . . . . ?
C00F C00K C00N N008 0.9(5) . . . . ?
C01C C00K C00N N008 179.4(4) . . . . ?
C00F C00K C00N C011 178.3(4) . . . . ?
C01C C00K C00N C011 -3.1(8) . . . . ?
C00L N008 C00N C00K -172.7(4) . . . . ?
N1 N008 C00N C00K 0.2(4) . . . . ?
C00L N008 C00N C011 9.6(7) . . . . ?
N1 N008 C00N C011 -177.6(4) . . . . ?
C00V N00C C00O C012 -1.9(5) . . . . ?
C00V N00C C00O S001 171.7(3) . . . . ?
O003 S001 C00O N00C 169.2(3) . . . . ?
O005 S001 C00O N00C 38.9(4) . . . . ?
C01H S001 C00O N00C -75.3(4) . . . . ?
O003 S001 C00O C012 -19.0(4) . . . . ?
O005 S001 C00O C012 -149.3(4) . . . . ?
C01H S001 C00O C012 96.4(4) . . . . ?
C00G C00I C00P C00W 176.7(4) . . . . ?
O004 C00L C00Q C00T 34.9(7) . . . . ?
N008 C00L C00Q C00T -145.0(4) . . . . ?
C00L C00Q C00T C00Z 179.4(4) . . . . ?
C00X N00A C00U C00H -1.0(5) . . . . ?
C00X N00A C00U S002 173.3(3) . . . . ?
C00J C00H C00U N00A 1.7(4) . . . . ?
C00W C00H C00U N00A 179.0(3) . . . . ?
C00J C00H C00U S002 -171.4(3) . . . . ?
C00W C00H C00U S002 5.9(6) . . . . ?
O00E S002 C00U N00A 40.7(4) . . . . ?
O00B S002 C00U N00A 171.5(3) . . . . ?
C01T S002 C00U N00A -72.7(4) . . . . ?
O00E S002 C00U C00H -146.6(4) . . . . ?
O00B S002 C00U C00H -15.9(5) . . . . ?
C01T S002 C00U C00H 99.9(5) . . . . ?
C00O N00C C00V C01G -176.6(5) . . . . ?
C00O N00C C00V C00M 1.4(4) . . . . ?
C014 C00M C00V N00C -178.0(4) . . . . ?
C012 C00M C00V N00C -0.5(4) . . . . ?
C014 C00M C00V C01G 0.2(6) . . . . ?
C012 C00M C00V C01G 177.7(4) . . . . ?
C00I C00P C00W C00H 18.4(5) . . . . ?
C00I C00P C00W C013 144.5(4) . . . . ?
C00U C00H C00W C00P -99.7(4) . . . . ?
C00J C00H C00W C00P 77.0(5) . . . . ?
C00U C00H C00W C013 132.4(4) . . . . ?
C00J C00H C00W C013 -50.9(5) . . . . ?
C00U N00A C00X C01I -179.1(5) . . . . ?
C00U N00A C00X C00J -0.1(5) . . . . ?
C010 C00J C00X N00A -178.3(3) . . . . ?
C00H C00J C00X N00A 1.2(4) . . . . ?
C010 C00J C00X C01I 0.8(6) . . . . ?
C00H C00J C00X C01I -179.7(4) . . . . ?
N009 N00D C00Y C00S 1.5(5) . . . . ?
N009 N00D C00Y C01E -178.9(4) . . . . ?
C019 C00S C00Y N00D -1.9(5) . . . . ?
C01A C00S C00Y N00D 178.2(4) . . . . ?
C019 C00S C00Y C01E 178.5(4) . . . . ?
C01A C00S C00Y C01E -1.4(7) . . . . ?
C00Q C00T C00Z C012 12.9(6) . . . . ?
C00Q C00T C00Z C00R 142.2(4) . . . . ?
C01O C00R C00Z C00T -16.4(6) . . . . ?
C018 C00R C00Z C00T 161.6(4) . . . . ?
C01O C00R C00Z C012 111.6(5) . . . . ?
C018 C00R C00Z C012 -70.4(5) . . . . ?
C00X C00J C010 C01F -1.2(6) . . . . ?
C00H C00J C010 C01F 179.6(4) . . . . ?
N00C C00O C012 C00M 1.5(4) . . . . ?
S001 C00O C012 C00M -170.8(3) . . . . ?
N00C C00O C012 C00Z 174.9(3) . . . . ?
S001 C00O C012 C00Z 2.7(6) . . . . ?
C00V C00M C012 C00O -0.6(4) . . . . ?
C014 C00M C012 C00O 176.3(4) . . . . ?
C00V C00M C012 C00Z -174.1(4) . . . . ?
C014 C00M C012 C00Z 2.7(7) . . . . ?
C00T C00Z C012 C00O -97.3(5) . . . . ?
C00R C00Z C012 C00O 133.6(4) . . . . ?
C00T C00Z C012 C00M 74.9(5) . . . . ?
C00R C00Z C012 C00M -54.2(5) . . . . ?
C00P C00W C013 C01B -18.7(6) . . . . ?
C00H C00W C013 C01B 107.4(5) . . . . ?
C00P C00W C013 C015 161.7(4) . . . . ?
C00H C00W C013 C015 -72.2(5) . . . . ?
C00V C00M C014 C017 0.0(6) . . . . ?
C012 C00M C014 C017 -176.6(4) . . . . ?
C01B C013 C015 C01P 0.3(6) . . . . ?
C00W C013 C015 C01P 180.0(4) . . . . ?
C01B C013 C015 C01J -177.5(4) . . . . ?
C00W C013 C015 C01J 2.1(6) . . . . ?
C00M C014 C017 C01M 0.3(7) . . . . ?
C01O C00R C018 C01N 1.4(7) . . . . ?
C00Z C00R C018 C01N -176.7(4) . . . . ?
C01O C00R C018 C01L -177.5(4) . . . . ?
C00Z C00R C018 C01L 4.4(7) . . . . ?
C00Y C00S C019 N009 1.5(5) . . . . ?
C01A C00S C019 N009 -178.6(4) . . . . ?
C00Y C00S C019 C01D 177.6(5) . . . . ?
C01A C00S C019 C01D -2.5(8) . . . . ?
N00D N009 C019 C00S -0.7(5) . . . . ?
C00G N009 C019 C00S -173.8(4) . . . . ?
N00D N009 C019 C01D -177.2(4) . . . . ?
C00G N009 C019 C01D 9.7(7) . . . . ?
C015 C013 C01B C01S -0.3(7) . . . . ?
C00W C013 C01B C01S -179.9(4) . . . . ?
C00J C010 C01F C01K 0.4(7) . . . . ?
N00C C00V C01G C01M 177.0(5) . . . . ?
C00M C00V C01G C01M -0.8(7) . . . . ?
N00A C00X C01I C01K 179.3(5) . . . . ?
C00J C00X C01I C01K 0.4(7) . . . . ?
C00X C01I C01K C01F -1.3(8) . . . . ?
C010 C01F C01K C01I 0.9(8) . . . . ?
C00V C01G C01M C017 1.1(8) . . . . ?
C014 C017 C01M C01G -0.9(9) . . . . ?
C00R C018 C01N C01R -0.8(8) . . . . ?
C01L C018 C01N C01R 178.2(5) . . . . ?
C018 C00R C01O C01U -0.8(7) . . . . ?
C00Z C00R C01O C01U 177.2(5) . . . . ?
C013 C015 C01P C01Q 0.4(7) . . . . ?
C01J C015 C01P C01Q 178.4(5) . . . . ?
C015 C01P C01Q C01S -1.3(8) . . . . ?
C018 C01N C01R C01U -0.5(9) . . . . ?
C01P C01Q C01S C01B 1.2(8) . . . . ?
C013 C01B C01S C01Q -0.5(8) . . . . ?
C01N C01R C01U C01O 1.0(9) . . . . ?
C00R C01O C01U C01R -0.4(8) . . . . ?
